data_1556470
loop_
_publ_author_name
'Lopez-de-Luzuriaga J.M.'
'Monge, M.'
'Olmos, M.E.'
'Pascual, D.'

_publ_section_title
;
 [AuHg(o-C6H4PPh2)2I]: A Dinuclear Heterometallic Blue Emitter
;
_journal_name_full Inorganics
_journal_page_first 27
_journal_page_last 39
_journal_paper_doi 10.3390/inorganics3010027
_journal_volume 3
_journal_year 2015
_chemical_compound_source 'synthesis as described'
_chemical_formula_moiety 'C37 H30 Au Cl2 Hg I P2'
_chemical_formula_sum 'C37 H30 Au Cl2 Hg I P2'
_chemical_formula_weight 1131.91
_chemical_name_common dpg26
_space_group_IT_number 14
_space_group_name_Hall '-P 2yab'
_space_group_name_H-M_alt 'P 1 21/a 1'
_symmetry_cell_setting monoclinic
_symmetry_Int_Tables_number 14
_symmetry_space_group_name_Hall '-P 2yab'
_symmetry_space_group_name_H-M 'P 1 21/a 1'
_atom_sites_solution_hydrogens geom
_atom_sites_solution_primary Patterson
_atom_sites_solution_secondary difmap
_cell_angle_alpha 90
_cell_angle_beta 96.1080(10)
_cell_angle_gamma 90
_cell_formula_units_Z 4
_cell_length_a 17.1928(4)
_cell_length_b 11.2469(3)
_cell_length_c 18.0925(4)
_cell_measurement_reflns_used 4917
_cell_measurement_temperature 173(2)
_cell_measurement_theta_max 27.60
_cell_measurement_theta_min 3.90
_cell_measurement_wavelength 0.71073
_cell_volume 3478.61(15)
_computing_cell_refinement 'HKL Scalepack (Otwinowski & Minor 1997)'
_computing_data_collection 'Collect (Bruker AXS BV, 1997-2004)'
_computing_data_reduction 'HKL Denzo and Scalepack (Otwinowski & Minor 1997)'
_computing_molecular_graphics 'Ortep-3 for Windows (Farrugia, 1997)'
_computing_publication_material 'WinGX publication routines (Farrugia, 1999)'
_computing_structure_refinement 'SHELXL-97 (Sheldrick, 2008)'
_diffrn_ambient_temperature 173(2)
_diffrn_detector 'CCD plate'
_diffrn_detector_area_resol_mean 9
_diffrn_measured_fraction_theta_full 0.995
_diffrn_measured_fraction_theta_max 0.995
_diffrn_measurement_device '95mm CCD camera on \k-goniostat'
_diffrn_measurement_device_type KappaCCD
_diffrn_measurement_method 'CCD rotation images, thick slices'
_diffrn_orient_matrix_type 'by Bruker AXS Collect from scalepack cell'
_diffrn_orient_matrix_UB_11 0.29067E-1
_diffrn_orient_matrix_UB_12 -0.700049E-1
_diffrn_orient_matrix_UB_13 -0.172318E-1
_diffrn_orient_matrix_UB_21 -0.486601E-1
_diffrn_orient_matrix_UB_22 -0.49075E-1
_diffrn_orient_matrix_UB_23 -0.17075E-2
_diffrn_orient_matrix_UB_31 -0.144596E-1
_diffrn_orient_matrix_UB_32 0.244241E-1
_diffrn_orient_matrix_UB_33 -0.528211E-1
_diffrn_radiation_monochromator graphite
_diffrn_radiation_probe x-ray
_diffrn_radiation_type MoK\a
_diffrn_radiation_wavelength 0.71073
_diffrn_reflns_av_R_equivalents 0.0585
_diffrn_reflns_av_unetI/netI 0.032
_diffrn_reflns_limit_h_max 22
_diffrn_reflns_limit_h_min -22
_diffrn_reflns_limit_k_max 14
_diffrn_reflns_limit_k_min -14
_diffrn_reflns_limit_l_max 22
_diffrn_reflns_limit_l_min -23
_diffrn_reflns_number 52126
_diffrn_reflns_reduction_process
;
 Scaled and merged with Sortav
 R.H. Blessing, (1987) Cryst. Rev. 1, 3-58
 R.H. Blessing, (1989) J. Appl. Cryst. 22, 396-397
;
_diffrn_reflns_theta_full 27.6
_diffrn_reflns_theta_max 27.6
_diffrn_reflns_theta_min 3.9
_diffrn_source 'Enraf Nonius FR590'
_exptl_absorpt_coefficient_mu 9.78
_exptl_absorpt_correction_T_max 0.1183
_exptl_absorpt_correction_T_min 0.0735
_exptl_absorpt_correction_type multi-scan
_exptl_absorpt_process_details
;
        [c.f. r.h. blessing, acta cryst. (1995), a51, 33-38]
;
_exptl_crystal_colour colourless
_exptl_crystal_density_diffrn 2.161
_exptl_crystal_density_method 'not measured'
_exptl_crystal_description prism
_exptl_crystal_F_000 2112
_exptl_crystal_size_max 0.4
_exptl_crystal_size_mid 0.15
_exptl_crystal_size_min 0.15
_refine_diff_density_max 1.025
_refine_diff_density_min -1.852
_refine_diff_density_rms 0.152
_refine_ls_extinction_method none
_refine_ls_goodness_of_fit_ref 1.027
_refine_ls_hydrogen_treatment constr
_refine_ls_matrix_type full
_refine_ls_number_parameters 397
_refine_ls_number_reflns 8039
_refine_ls_number_restraints 0
_refine_ls_restrained_S_all 1.027
_refine_ls_R_factor_all 0.0377
_refine_ls_R_factor_gt 0.0278
_refine_ls_shift/su_max 0.001
_refine_ls_shift/su_mean 0
_refine_ls_structure_factor_coef Fsqd
_refine_ls_weighting_details 'calc w=1/[\s^2^(Fo^2^)+(0.0367P)^2^+3.2888P] where P=(Fo^2^+2Fc^2^)/3'
_refine_ls_weighting_scheme calc
_refine_ls_wR_factor_gt 0.0635
_refine_ls_wR_factor_ref 0.0678
_reflns_number_gt 6838
_reflns_number_total 8039
_reflns_threshold_expression >2\s(I)
_cod_data_source_file inorganics-03-00027-ciffile.cif
_cod_data_source_block dpg26
_cod_depositor_comments
;
The following automatic conversions were performed:

data item '_symmetry_cell_setting' value 'Monoclinic' was changed to
'monoclinic' in accordance with the built-in table derived from the
CIF Core dictionary named 'cif_core.dic' version 2.4.5 last updated
on 2014-11-21.

Automatic conversion script
Id: cif_fix_values 6909 2019-04-08 15:41:33Z antanas 
;
_cod_original_sg_symbol_H-M P21/a
_cod_database_code 1556470

loop_
_symmetry_equiv_pos_as_xyz
'x, y, z'
'-x+1/2, y+1/2, -z'
'-x, -y, -z'
'x-1/2, -y-1/2, z'

loop_
_atom_site_label
_atom_site_type_symbol
_atom_site_fract_x
_atom_site_fract_y
_atom_site_fract_z
_atom_site_U_iso_or_equiv
_atom_site_adp_type
_atom_site_occupancy
_atom_site_symmetry_multiplicity
_atom_site_calc_flag
_atom_site_refinement_flags
_atom_site_disorder_assembly
_atom_site_disorder_group
Au Au 0.216340(10) 0.173566(15) 0.223721(9) 0.02465(5) Uani 1 1 d . . .
Hg Hg 0.376761(10) 0.291726(15) 0.210283(9) 0.02594(5) Uani 1 1 d . . .
I I 0.077862(17) 0.02583(3) 0.198135(17) 0.03104(8) Uani 1 1 d . . .
P1 P 0.30136(6) 0.04945(10) 0.29690(6) 0.0232(2) Uani 1 1 d . . .
P2 P 0.17981(7) 0.35157(10) 0.16362(6) 0.0253(2) Uani 1 1 d . . .
C1 C 0.4278(3) 0.2084(4) 0.3072(2) 0.0251(9) Uani 1 1 d . . .
C2 C 0.3879(2) 0.1221(4) 0.3452(2) 0.0252(9) Uani 1 1 d . . .
C3 C 0.4164(3) 0.0869(4) 0.4168(2) 0.0300(10) Uani 1 1 d . . .
H3 H 0.3892 0.0307 0.4416 0.036 Uiso 1 1 calc R . .
C4 C 0.4851(3) 0.1353(4) 0.4512(3) 0.0366(11) Uani 1 1 d . . .
H4 H 0.5025 0.1144 0.4999 0.044 Uiso 1 1 calc R . .
C5 C 0.5277(3) 0.2150(4) 0.4130(3) 0.0381(12) Uani 1 1 d . . .
H5 H 0.5754 0.2443 0.4346 0.046 Uiso 1 1 calc R . .
C6 C 0.4976(3) 0.2504(4) 0.3413(3) 0.0341(10) Uani 1 1 d . . .
H6 H 0.5259 0.3045 0.316 0.041 Uiso 1 1 calc R . .
C11 C 0.3287(3) 0.3876(4) 0.1175(2) 0.0245(9) Uani 1 1 d . . .
C12 C 0.3790(3) 0.4349(4) 0.0693(2) 0.0277(9) Uani 1 1 d . . .
H8 H 0.4327 0.4259 0.0804 0.033 Uiso 1 1 calc R . .
C13 C 0.3502(3) 0.4952(4) 0.0052(3) 0.0313(10) Uani 1 1 d . . .
H9 H 0.3845 0.5227 -0.0274 0.038 Uiso 1 1 calc R . .
C14 C 0.2708(3) 0.5143(4) -0.0102(3) 0.0350(11) Uani 1 1 d . . .
H10 H 0.2518 0.5571 -0.0523 0.042 Uiso 1 1 calc R . .
C15 C 0.2200(3) 0.4697(4) 0.0369(3) 0.0331(11) Uani 1 1 d . . .
H11 H 0.1664 0.4821 0.0264 0.04 Uiso 1 1 calc R . .
C16 C 0.2485(3) 0.4057(4) 0.1008(2) 0.0262(9) Uani 1 1 d . . .
C21 C 0.3409(3) -0.0684(4) 0.2423(2) 0.0256(9) Uani 1 1 d . . .
C22 C 0.4171(3) -0.1111(4) 0.2580(3) 0.0337(10) Uani 1 1 d . . .
H14 H 0.451 -0.0761 0.2952 0.04 Uiso 1 1 calc R . .
C23 C 0.4418(3) -0.2059(5) 0.2178(3) 0.0438(13) Uani 1 1 d . . .
H15 H 0.4925 -0.2348 0.2285 0.053 Uiso 1 1 calc R . .
C24 C 0.3922(3) -0.2583(5) 0.1621(3) 0.0438(13) Uani 1 1 d . . .
H16 H 0.4092 -0.3222 0.1354 0.053 Uiso 1 1 calc R . .
C25 C 0.3178(3) -0.2154(5) 0.1463(3) 0.0422(13) Uani 1 1 d . . .
H17 H 0.2843 -0.2507 0.1089 0.051 Uiso 1 1 calc R . .
C26 C 0.2915(3) -0.1199(4) 0.1854(3) 0.0345(11) Uani 1 1 d . . .
H18 H 0.2412 -0.0905 0.1736 0.041 Uiso 1 1 calc R . .
C31 C 0.2577(3) -0.0278(4) 0.3713(2) 0.0258(9) Uani 1 1 d . . .
C32 C 0.2825(3) -0.1381(4) 0.3970(3) 0.0327(10) Uani 1 1 d . . .
H20 H 0.319 -0.1799 0.3727 0.039 Uiso 1 1 calc R . .
C33 C 0.2536(3) -0.1872(5) 0.4587(3) 0.0403(12) Uani 1 1 d . . .
H21 H 0.2713 -0.2611 0.4765 0.048 Uiso 1 1 calc R . .
C34 C 0.1985(3) -0.1261(5) 0.4938(3) 0.0462(13) Uani 1 1 d . . .
H22 H 0.1789 -0.1591 0.5352 0.055 Uiso 1 1 calc R . .
C35 C 0.1724(4) -0.0171(5) 0.4680(3) 0.0489(14) Uani 1 1 d . . .
H23 H 0.135 0.0235 0.4918 0.059 Uiso 1 1 calc R . .
C36 C 0.2016(3) 0.0327(4) 0.4067(3) 0.0362(11) Uani 1 1 d . . .
H24 H 0.1836 0.1065 0.3891 0.043 Uiso 1 1 calc R . .
C41 C 0.1701(3) 0.4691(4) 0.2311(3) 0.0297(10) Uani 1 1 d . . .
C42 C 0.1569(3) 0.4396(5) 0.3025(3) 0.0398(12) Uani 1 1 d . . .
H26 H 0.1581 0.3602 0.317 0.048 Uiso 1 1 calc R . .
C43 C 0.1419(3) 0.5274(5) 0.3530(3) 0.0501(14) Uani 1 1 d . . .
H27 H 0.1334 0.5069 0.4013 0.06 Uiso 1 1 calc R . .
C44 C 0.1397(3) 0.6453(6) 0.3315(4) 0.0527(15) Uani 1 1 d . . .
H28 H 0.1284 0.704 0.3649 0.063 Uiso 1 1 calc R . .
C45 C 0.1540(3) 0.6756(5) 0.2612(4) 0.0500(15) Uani 1 1 d . . .
H29 H 0.1535 0.7553 0.2473 0.06 Uiso 1 1 calc R . .
C46 C 0.1692(3) 0.5888(5) 0.2104(3) 0.0444(13) Uani 1 1 d . . .
H30 H 0.1788 0.6101 0.1625 0.053 Uiso 1 1 calc R . .
C51 C 0.0845(3) 0.3502(4) 0.1079(2) 0.0265(9) Uani 1 1 d . . .
C56 C 0.0207(3) 0.4115(4) 0.1295(3) 0.0320(10) Uani 1 1 d . . .
H32 H 0.026 0.4577 0.1724 0.038 Uiso 1 1 calc R . .
C55 C -0.0518(3) 0.4034(5) 0.0862(3) 0.0370(11) Uani 1 1 d . . .
H33 H -0.0949 0.4441 0.1005 0.044 Uiso 1 1 calc R . .
C54 C -0.0590(3) 0.3359(4) 0.0233(3) 0.0376(12) Uani 1 1 d . . .
H34 H -0.1071 0.3316 -0.0055 0.045 Uiso 1 1 calc R . .
C53 C 0.0043(3) 0.2737(4) 0.0014(3) 0.0366(11) Uani 1 1 d . . .
H35 H -0.0013 0.2274 -0.0414 0.044 Uiso 1 1 calc R . .
C52 C 0.0758(3) 0.2811(4) 0.0439(3) 0.0345(11) Uani 1 1 d . . .
H36 H 0.1184 0.2395 0.0295 0.041 Uiso 1 1 calc R . .
C60 C 0.5502(4) 0.4534(6) 0.6447(4) 0.068(2) Uani 1 1 d . . .
H60A H 0.5335 0.5288 0.6223 0.082 Uiso 1 1 calc R . .
H60B H 0.5232 0.4427 0.6887 0.082 Uiso 1 1 calc R . .
Cl1 Cl 0.52291(10) 0.33849(15) 0.58160(9) 0.0600(4) Uani 1 1 d . . .
Cl2 Cl 0.64927(10) 0.45864(17) 0.67081(9) 0.0649(4) Uani 1 1 d . . .

loop_
_atom_site_aniso_label
_atom_site_aniso_U_11
_atom_site_aniso_U_22
_atom_site_aniso_U_33
_atom_site_aniso_U_23
_atom_site_aniso_U_13
_atom_site_aniso_U_12
Au 0.02397(9) 0.02389(9) 0.02583(9) 0.00429(6) 0.00145(7) 0.00231(6)
Hg 0.02530(9) 0.02732(9) 0.02471(9) 0.00474(6) 0.00037(7) 0.00049(6)
I 0.02635(16) 0.03387(16) 0.03298(16) 0.00025(12) 0.00355(12) -0.00361(12)
P1 0.0239(6) 0.0205(5) 0.0247(5) 0.0024(4) 0.0001(4) 0.0003(4)
P2 0.0232(6) 0.0237(5) 0.0286(6) 0.0047(4) 0.0019(5) 0.0024(4)
C1 0.031(2) 0.021(2) 0.023(2) 0.0004(16) -0.0006(18) 0.0037(17)
C2 0.025(2) 0.020(2) 0.029(2) -0.0011(17) -0.0021(18) 0.0007(17)
C3 0.033(3) 0.026(2) 0.029(2) 0.0043(18) -0.0070(19) -0.0040(18)
C4 0.044(3) 0.031(2) 0.032(3) 0.003(2) -0.009(2) -0.004(2)
C5 0.037(3) 0.037(3) 0.038(3) 0.004(2) -0.011(2) -0.008(2)
C6 0.031(3) 0.036(3) 0.033(3) 0.006(2) -0.004(2) -0.003(2)
C11 0.029(2) 0.022(2) 0.022(2) 0.0050(16) 0.0008(17) 0.0023(17)
C12 0.028(2) 0.025(2) 0.030(2) 0.0027(18) 0.0023(19) -0.0002(18)
C13 0.033(3) 0.030(2) 0.031(2) 0.0028(19) 0.004(2) -0.0045(19)
C14 0.047(3) 0.033(3) 0.024(2) 0.0086(19) -0.001(2) -0.004(2)
C15 0.029(2) 0.033(3) 0.037(3) 0.009(2) -0.002(2) 0.0023(19)
C16 0.026(2) 0.022(2) 0.031(2) 0.0048(17) 0.0028(18) 0.0004(17)
C21 0.030(2) 0.022(2) 0.026(2) 0.0025(16) 0.0039(18) -0.0011(17)
C22 0.028(2) 0.037(3) 0.036(3) -0.003(2) 0.002(2) 0.003(2)
C23 0.030(3) 0.042(3) 0.061(4) -0.006(3) 0.011(3) 0.009(2)
C24 0.049(3) 0.034(3) 0.052(3) -0.007(2) 0.022(3) -0.002(2)
C25 0.044(3) 0.043(3) 0.041(3) -0.014(2) 0.010(2) -0.005(2)
C26 0.032(3) 0.038(3) 0.033(3) -0.003(2) 0.000(2) -0.001(2)
C31 0.026(2) 0.025(2) 0.026(2) 0.0010(17) 0.0019(18) -0.0035(17)
C32 0.034(3) 0.030(2) 0.035(3) 0.000(2) 0.005(2) -0.003(2)
C33 0.044(3) 0.035(3) 0.040(3) 0.011(2) -0.003(2) -0.007(2)
C34 0.059(4) 0.050(3) 0.031(3) 0.009(2) 0.011(3) -0.013(3)
C35 0.055(4) 0.058(4) 0.036(3) 0.000(3) 0.020(3) 0.001(3)
C36 0.044(3) 0.035(3) 0.031(3) 0.004(2) 0.009(2) 0.006(2)
C41 0.020(2) 0.030(2) 0.038(3) 0.0013(19) -0.0006(19) -0.0015(18)
C42 0.040(3) 0.040(3) 0.040(3) 0.001(2) 0.007(2) 0.001(2)
C43 0.051(4) 0.059(4) 0.042(3) -0.013(3) 0.011(3) -0.008(3)
C44 0.042(3) 0.055(4) 0.062(4) -0.029(3) 0.005(3) -0.006(3)
C45 0.044(3) 0.033(3) 0.072(4) -0.012(3) 0.007(3) 0.000(2)
C46 0.048(3) 0.035(3) 0.050(3) 0.002(2) 0.006(3) 0.004(2)
C51 0.025(2) 0.026(2) 0.029(2) 0.0076(18) 0.0031(18) 0.0042(17)
C56 0.031(2) 0.033(2) 0.033(3) 0.003(2) 0.004(2) 0.0042(19)
C55 0.027(2) 0.045(3) 0.038(3) 0.007(2) -0.002(2) 0.006(2)
C54 0.030(3) 0.040(3) 0.041(3) 0.010(2) -0.007(2) -0.001(2)
C53 0.041(3) 0.034(3) 0.034(3) -0.001(2) -0.002(2) 0.002(2)
C52 0.030(3) 0.031(2) 0.042(3) 0.000(2) 0.001(2) 0.0019(19)
C60 0.052(4) 0.069(4) 0.087(5) -0.038(4) 0.023(4) 0.002(3)
Cl1 0.0520(9) 0.0630(10) 0.0650(10) -0.0155(8) 0.0066(8) -0.0090(7)
Cl2 0.0564(10) 0.0766(11) 0.0598(10) -0.0139(8) -0.0021(8) -0.0092(8)

loop_
_atom_type_symbol
_atom_type_description
_atom_type_scat_dispersion_real
_atom_type_scat_dispersion_imag
_atom_type_scat_source
C C 0.0033 0.0016 'International Tables Vol C Tables 4.2.6.8 and 6.1.1.4'
H H 0 0 'International Tables Vol C Tables 4.2.6.8 and 6.1.1.4'
Au Au -2.0133 8.8022 'International Tables Vol C Tables 4.2.6.8 and 6.1.1.4'
Hg Hg -2.3894 9.2266 'International Tables Vol C Tables 4.2.6.8 and 6.1.1.4'
I I -0.4742 1.8119 'International Tables Vol C Tables 4.2.6.8 and 6.1.1.4'
P P 0.1023 0.0942 'International Tables Vol C Tables 4.2.6.8 and 6.1.1.4'
Cl Cl 0.1484 0.1585 'International Tables Vol C Tables 4.2.6.8 and 6.1.1.4'

loop_
_geom_angle_atom_site_label_1
_geom_angle_atom_site_label_2
_geom_angle_atom_site_label_3
_geom_angle
_geom_angle_site_symmetry_1
_geom_angle_site_symmetry_3
P1 Au P2 154.28(4) . .
P1 Au I 101.67(3) . .
P2 Au I 103.99(3) . .
P1 Au Hg 77.96(3) . .
P2 Au Hg 78.04(3) . .
I Au Hg 163.151(9) . .
C11 Hg C1 175.46(17) . .
C11 Hg Au 90.30(12) . .
C1 Hg Au 92.29(12) . .
C21 P1 C31 105.00(19) . .
C21 P1 C2 104.5(2) . .
C31 P1 C2 103.7(2) . .
C21 P1 Au 111.98(14) . .
C31 P1 Au 114.91(15) . .
C2 P1 Au 115.60(14) . .
C41 P2 C16 106.7(2) . .
C41 P2 C51 103.6(2) . .
C16 P2 C51 105.1(2) . .
C41 P2 Au 110.51(15) . .
C16 P2 Au 114.59(14) . .
C51 P2 Au 115.49(14) . .
C6 C1 C2 117.6(4) . .
C6 C1 Hg 119.4(3) . .
C2 C1 Hg 122.3(3) . .
C3 C2 C1 120.6(4) . .
C3 C2 P1 120.2(3) . .
C1 C2 P1 119.1(3) . .
C4 C3 C2 120.3(4) . .
C4 C3 H3 119.8 . .
C2 C3 H3 119.8 . .
C3 C4 C5 120.0(4) . .
C3 C4 H4 120 . .
C5 C4 H4 120 . .
C4 C5 C6 118.8(5) . .
C4 C5 H5 120.6 . .
C6 C5 H5 120.6 . .
C1 C6 C5 122.5(5) . .
C1 C6 H6 118.8 . .
C5 C6 H6 118.8 . .
C16 C11 C12 118.1(4) . .
C16 C11 Hg 123.2(3) . .
C12 C11 Hg 118.7(3) . .
C13 C12 C11 121.2(4) . .
C13 C12 H8 119.4 . .
C11 C12 H8 119.4 . .
C14 C13 C12 120.2(4) . .
C14 C13 H9 119.9 . .
C12 C13 H9 119.9 . .
C13 C14 C15 119.7(4) . .
C13 C14 H10 120.1 . .
C15 C14 H10 120.1 . .
C14 C15 C16 120.4(4) . .
C14 C15 H11 119.8 . .
C16 C15 H11 119.8 . .
C11 C16 C15 120.3(4) . .
C11 C16 P2 120.4(3) . .
C15 C16 P2 119.3(3) . .
C26 C21 C22 119.6(4) . .
C26 C21 P1 118.1(3) . .
C22 C21 P1 122.3(3) . .
C23 C22 C21 119.5(5) . .
C23 C22 H14 120.2 . .
C21 C22 H14 120.2 . .
C24 C23 C22 120.8(5) . .
C24 C23 H15 119.6 . .
C22 C23 H15 119.6 . .
C25 C24 C23 119.5(5) . .
C25 C24 H16 120.2 . .
C23 C24 H16 120.2 . .
C24 C25 C26 121.0(5) . .
C24 C25 H17 119.5 . .
C26 C25 H17 119.5 . .
C25 C26 C21 119.6(5) . .
C25 C26 H18 120.2 . .
C21 C26 H18 120.2 . .
C32 C31 C36 119.4(4) . .
C32 C31 P1 122.7(4) . .
C36 C31 P1 117.7(3) . .
C31 C32 C33 120.5(5) . .
C31 C32 H20 119.8 . .
C33 C32 H20 119.8 . .
C34 C33 C32 119.7(5) . .
C34 C33 H21 120.2 . .
C32 C33 H21 120.2 . .
C35 C34 C33 120.4(5) . .
C35 C34 H22 119.8 . .
C33 C34 H22 119.8 . .
C34 C35 C36 120.1(5) . .
C34 C35 H23 120 . .
C36 C35 H23 120 . .
C35 C36 C31 120.0(5) . .
C35 C36 H24 120 . .
C31 C36 H24 120 . .
C42 C41 C46 119.1(5) . .
C42 C41 P2 119.4(4) . .
C46 C41 P2 121.3(4) . .
C41 C42 C43 120.4(5) . .
C41 C42 H26 119.8 . .
C43 C42 H26 119.8 . .
C44 C43 C42 119.9(5) . .
C44 C43 H27 120 . .
C42 C43 H27 120 . .
C45 C44 C43 120.1(5) . .
C45 C44 H28 120 . .
C43 C44 H28 120 . .
C44 C45 C46 120.5(5) . .
C44 C45 H29 119.7 . .
C46 C45 H29 119.7 . .
C45 C46 C41 119.9(5) . .
C45 C46 H30 120 . .
C41 C46 H30 120 . .
C56 C51 C52 119.6(4) . .
C56 C51 P2 121.9(4) . .
C52 C51 P2 118.4(3) . .
C51 C56 C55 119.6(5) . .
C51 C56 H32 120.2 . .
C55 C56 H32 120.2 . .
C54 C55 C56 119.9(5) . .
C54 C55 H33 120.1 . .
C56 C55 H33 120.1 . .
C55 C54 C53 121.0(5) . .
C55 C54 H34 119.5 . .
C53 C54 H34 119.5 . .
C52 C53 C54 119.4(5) . .
C52 C53 H35 120.3 . .
C54 C53 H35 120.3 . .
C53 C52 C51 120.5(5) . .
C53 C52 H36 119.7 . .
C51 C52 H36 119.7 . .
Cl2 C60 Cl1 113.1(3) . .
Cl2 C60 H60A 109 . .
Cl1 C60 H60A 109 . .
Cl2 C60 H60B 109 . .
Cl1 C60 H60B 109 . .
H60A C60 H60B 107.8 . .

loop_
_geom_bond_atom_site_label_1
_geom_bond_atom_site_label_2
_geom_bond_distance
_geom_bond_site_symmetry_2
Au P1 2.3295(11) .
Au P2 2.3323(11) .
Au I 2.8998(3) .
Au Hg 3.0943(2) .
Hg C11 2.090(4) .
Hg C1 2.096(4) .
P1 C21 1.827(4) .
P1 C31 1.829(4) .
P1 C2 1.836(4) .
P2 C41 1.819(5) .
P2 C16 1.829(4) .
P2 C51 1.831(5) .
C1 C6 1.373(6) .
C1 C2 1.410(6) .
C2 C3 1.391(6) .
C3 C4 1.386(6) .
C3 H3 0.93 .
C4 C5 1.387(7) .
C4 H4 0.93 .
C5 C6 1.402(7) .
C5 H5 0.93 .
C6 H6 0.93 .
C11 C16 1.395(6) .
C11 C12 1.397(6) .
C12 C13 1.388(6) .
C12 H8 0.93 .
C13 C14 1.380(7) .
C13 H9 0.93 .
C14 C15 1.380(7) .
C14 H10 0.93 .
C15 C16 1.405(6) .
C15 H11 0.93 .
C21 C26 1.388(6) .
C21 C22 1.396(6) .
C22 C23 1.383(7) .
C22 H14 0.93 .
C23 C24 1.382(8) .
C23 H15 0.93 .
C24 C25 1.369(8) .
C24 H16 0.93 .
C25 C26 1.388(7) .
C25 H17 0.93 .
C26 H18 0.93 .
C31 C32 1.377(6) .
C31 C36 1.391(6) .
C32 C33 1.385(7) .
C32 H20 0.93 .
C33 C34 1.379(8) .
C33 H21 0.93 .
C34 C35 1.370(8) .
C34 H22 0.93 .
C35 C36 1.384(7) .
C35 H23 0.93 .
C36 H24 0.93 .
C41 C42 1.376(7) .
C41 C46 1.397(7) .
C42 C43 1.389(7) .
C42 H26 0.93 .
C43 C44 1.381(9) .
C43 H27 0.93 .
C44 C45 1.364(9) .
C44 H28 0.93 .
C45 C46 1.385(7) .
C45 H29 0.93 .
C46 H30 0.93 .
C51 C56 1.386(6) .
C51 C52 1.389(7) .
C56 C55 1.403(7) .
C56 H32 0.93 .
C55 C54 1.364(7) .
C55 H33 0.93 .
C54 C53 1.386(7) .
C54 H34 0.93 .
C53 C52 1.380(7) .
C53 H35 0.93 .
C52 H36 0.93 .
C60 Cl2 1.720(7) .
C60 Cl1 1.755(6) .
C60 H60A 0.97 .
C60 H60B 0.97 .
